data_4117670
loop_
_publ_author_name
'Lani A. Seaman'
'Guang Wu'
'Norman Edelstein'
'Wayne W. Lukens'
'Nicola Magnani'
'Trevor W. Hayton'

_publ_section_title
;
 Probing the 5f Orbital Contribution to the Bonding in a U(V) Ketimide
 Complex
;
_journal_name_full 'Journal of the American Chemical Society'
_journal_page_first 4931
_journal_page_last 4940
_journal_paper_doi 10.1021/ja211875s
_journal_volume 134
_journal_year 2012
_chemical_formula_sum 'C45 H90 N5 U'
_chemical_formula_weight 939.25
_chemical_name_systematic
; 
 U(V) tBu Ket 
;
_space_group_IT_number 14
_symmetry_cell_setting monoclinic
_symmetry_space_group_name_Hall '-P 2ybc'
_symmetry_space_group_name_H-M 'P 1 21/c 1'
_atom_sites_solution_hydrogens geom
_atom_sites_solution_primary direct
_atom_sites_solution_secondary difmap
_audit_creation_method SHELXL-97
_cell_angle_alpha 90.00
_cell_angle_beta 90.215(8)
_cell_angle_gamma 90.00
_cell_formula_units_Z 8
_cell_length_a 20.967(3)
_cell_length_b 19.715(3)
_cell_length_c 23.470(3)
_cell_measurement_temperature 100(2)
_cell_volume 9702(2)
_computing_structure_refinement 'SHELXL-97 (Sheldrick, 2008)'
_computing_structure_solution 'SHELXS-97 (Sheldrick, 2008)'
_diffrn_ambient_temperature 100(2)
_diffrn_measured_fraction_theta_full 0.999
_diffrn_measured_fraction_theta_max 0.999
_diffrn_measurement_device_type 'CCD area detector'
_diffrn_measurement_method 'omega scan'
_diffrn_radiation_monochromator graphite
_diffrn_radiation_source 'fine-focus sealed tube'
_diffrn_radiation_type MoK\a
_diffrn_radiation_wavelength 0.71073
_diffrn_reflns_av_R_equivalents 0.0606
_diffrn_reflns_av_sigmaI/netI 0.0608
_diffrn_reflns_limit_h_max 26
_diffrn_reflns_limit_h_min -25
_diffrn_reflns_limit_k_max 24
_diffrn_reflns_limit_k_min -24
_diffrn_reflns_limit_l_max 28
_diffrn_reflns_limit_l_min -29
_diffrn_reflns_number 65831
_diffrn_reflns_theta_full 26.37
_diffrn_reflns_theta_max 26.37
_diffrn_reflns_theta_min 1.35
_exptl_absorpt_coefficient_mu 3.378
_exptl_absorpt_correction_T_max 0.9355
_exptl_absorpt_correction_T_min 0.5514
_exptl_absorpt_correction_type empirical
_exptl_absorpt_process_details sadabs
_exptl_crystal_colour brown
_exptl_crystal_density_diffrn 1.286
_exptl_crystal_description plate
_exptl_crystal_F_000 3896
_exptl_crystal_size_max 0.20
_exptl_crystal_size_mid 0.10
_exptl_crystal_size_min 0.02
_refine_diff_density_max 1.862
_refine_diff_density_min -1.149
_refine_diff_density_rms 0.132
_refine_ls_extinction_method none
_refine_ls_goodness_of_fit_ref 1.058
_refine_ls_hydrogen_treatment constr
_refine_ls_matrix_type full
_refine_ls_number_parameters 979
_refine_ls_number_reflns 19821
_refine_ls_number_restraints 0
_refine_ls_restrained_S_all 1.058
_refine_ls_R_factor_all 0.0784
_refine_ls_R_factor_gt 0.0410
_refine_ls_shift/su_max 0.100
_refine_ls_shift/su_mean 0.007
_refine_ls_structure_factor_coef Fsqd
_refine_ls_weighting_details 'calc w=1/[\s^2^(Fo^2^)+(0.0409P)^2^+17.0046P] where P=(Fo^2^+2Fc^2^)/3'
_refine_ls_weighting_scheme calc
_refine_ls_wR_factor_gt 0.0922
_refine_ls_wR_factor_ref 0.1057
_reflns_number_gt 12957
_reflns_number_total 19821
_reflns_threshold_expression >2sigma(I)
_cod_data_source_file ja211875s_si_002_3.cif
_cod_data_source_block complex3
_cod_database_code 4117670

loop_
_symmetry_equiv_pos_as_xyz
'x, y, z'
'-x, y+1/2, -z+1/2'
'-x, -y, -z'
'x, -y-1/2, z-1/2'

loop_
_atom_site_label
_atom_site_type_symbol
_atom_site_fract_x
_atom_site_fract_y
_atom_site_fract_z
_atom_site_U_iso_or_equiv
_atom_site_adp_type
_atom_site_occupancy
_atom_site_symmetry_multiplicity
_atom_site_calc_flag
_atom_site_refinement_flags
U1 U 0.408748(8) 0.744083(11) 0.293270(7) 0.01393(6) Uani 1 1 d .
U2 U 0.909469(8) 0.743847(11) 0.453403(7) 0.01438(6) Uani 1 1 d .
N4 N 0.4968(2) 0.7405(3) 0.2448(2) 0.0260(11) Uani 1 1 d .
N3 N 0.3970(2) 0.8113(2) 0.36772(18) 0.0206(11) Uani 1 1 d .
N1 N 0.4488(2) 0.6689(2) 0.35140(19) 0.0199(10) Uani 1 1 d .
N10 N 0.8598(2) 0.6676(2) 0.5045(2) 0.0240(11) Uani 1 1 d .
N5 N 0.3655(2) 0.8189(2) 0.23661(19) 0.0213(11) Uani 1 1 d .
N9 N 0.9967(2) 0.7352(3) 0.5035(2) 0.0371(14) Uani 1 1 d .
N2 N 0.3371(2) 0.6703(3) 0.2649(2) 0.0253(11) Uani 1 1 d .
N7 N 0.8397(3) 0.8186(3) 0.4804(3) 0.0428(16) Uani 1 1 d .
N8 N 0.8963(3) 0.6838(3) 0.37627(19) 0.0271(12) Uani 1 1 d .
C10 C 0.8339(3) 0.6255(3) 0.5374(2) 0.0219(13) Uani 1 1 d .
C4 C 0.5481(3) 0.7383(3) 0.2159(2) 0.0253(13) Uani 1 1 d .
C5 C 0.3383(3) 0.8583(3) 0.2017(2) 0.0181(12) Uani 1 1 d .
C35 C 0.5879(3) 0.8047(4) 0.2114(3) 0.0386(18) Uani 1 1 d .
C1 C 0.4777(3) 0.6310(3) 0.3860(2) 0.0205(12) Uani 1 1 d .
C43 C 0.2999(3) 0.9207(3) 0.2239(3) 0.0278(14) Uani 1 1 d .
C15 C 0.4504(3) 0.5590(3) 0.3981(2) 0.0238(13) Uani 1 1 d .
C9 C 1.0460(3) 0.7389(5) 0.5337(3) 0.049(2) Uani 1 1 d .
N6 N 0.9541(3) 0.8183(3) 0.3979(3) 0.0457(16) Uani 1 1 d .
C47 C 0.3393(3) 0.8384(3) 0.1375(2) 0.0217(13) Uani 1 1 d .
C2 C 0.2907(3) 0.6329(3) 0.2512(2) 0.0252(14) Uani 1 1 d .
C3 C 0.3912(3) 0.8458(3) 0.4133(2) 0.0271(14) Uani 1 1 d .
C49 C 0.2883(3) 0.7841(4) 0.1299(3) 0.0359(16) Uani 1 1 d .
H49A H 0.2870 0.7696 0.0900 0.054 Uiso 1 1 calc R
H49B H 0.2467 0.8027 0.1406 0.054 Uiso 1 1 calc R
H49C H 0.2983 0.7452 0.1543 0.054 Uiso 1 1 calc R
C39 C 0.5677(3) 0.6703(4) 0.1867(3) 0.0314(15) Uani 1 1 d .
C19 C 0.2988(3) 0.5783(3) 0.2032(3) 0.0315(15) Uani 1 1 d .
C11 C 0.5394(3) 0.6583(3) 0.4156(2) 0.0260(14) Uani 1 1 d .
C12 C 0.5437(3) 0.7346(3) 0.4054(3) 0.0439(19) Uani 1 1 d .
H12A H 0.5816 0.7527 0.4245 0.066 Uiso 1 1 calc R
H12B H 0.5055 0.7568 0.4207 0.066 Uiso 1 1 calc R
H12C H 0.5465 0.7435 0.3644 0.066 Uiso 1 1 calc R
C37 C 0.5493(4) 0.8655(4) 0.2335(3) 0.047(2) Uani 1 1 d .
H37A H 0.5407 0.8595 0.2742 0.071 Uiso 1 1 calc R
H37B H 0.5088 0.8685 0.2126 0.071 Uiso 1 1 calc R
H37C H 0.5737 0.9073 0.2278 0.071 Uiso 1 1 calc R
C27 C 0.4358(4) 0.9084(3) 0.4228(3) 0.0346(17) Uani 1 1 d .
C42 C 0.5378(4) 0.6115(4) 0.2181(3) 0.048(2) Uani 1 1 d .
H42A H 0.5477 0.5691 0.1982 0.073 Uiso 1 1 calc R
H42B H 0.4915 0.6177 0.2195 0.073 Uiso 1 1 calc R
H42C H 0.5549 0.6096 0.2570 0.073 Uiso 1 1 calc R
C7 C 0.7946(3) 0.8559(3) 0.4958(3) 0.0341(16) Uani 1 1 d .
C16 C 0.4081(3) 0.5628(4) 0.4512(3) 0.0405(18) Uani 1 1 d .
H16A H 0.3726 0.5940 0.4441 0.061 Uiso 1 1 calc R
H16B H 0.4334 0.5792 0.4836 0.061 Uiso 1 1 calc R
H16C H 0.3914 0.5176 0.4599 0.061 Uiso 1 1 calc R
C8 C 0.8971(3) 0.6509(4) 0.3300(3) 0.0344(16) Uani 1 1 d .
C45 C 0.2293(3) 0.9168(4) 0.2066(3) 0.0427(18) Uani 1 1 d .
H45A H 0.2053 0.9520 0.2268 0.064 Uiso 1 1 calc R
H45B H 0.2122 0.8721 0.2166 0.064 Uiso 1 1 calc R
H45C H 0.2252 0.9238 0.1654 0.064 Uiso 1 1 calc R
C23 C 0.2258(3) 0.6431(4) 0.2830(3) 0.0415(19) Uani 1 1 d .
C14 C 0.5406(4) 0.6464(4) 0.4804(3) 0.0440(19) Uani 1 1 d .
H14A H 0.5799 0.6654 0.4965 0.066 Uiso 1 1 calc R
H14B H 0.5390 0.5976 0.4881 0.066 Uiso 1 1 calc R
H14C H 0.5036 0.6686 0.4977 0.066 Uiso 1 1 calc R
C18 C 0.4078(4) 0.5386(3) 0.3484(3) 0.0373(17) Uani 1 1 d .
H18A H 0.3724 0.5709 0.3450 0.056 Uiso 1 1 calc R
H18B H 0.3908 0.4930 0.3550 0.056 Uiso 1 1 calc R
H18C H 0.4326 0.5389 0.3131 0.056 Uiso 1 1 calc R
C34 C 0.3367(4) 0.7477(3) 0.4608(3) 0.0402(17) Uani 1 1 d .
H34A H 0.3753 0.7323 0.4806 0.060 Uiso 1 1 calc R
H34B H 0.3350 0.7275 0.4227 0.060 Uiso 1 1 calc R
H34C H 0.2990 0.7337 0.4825 0.060 Uiso 1 1 calc R
C31 C 0.3378(4) 0.8257(4) 0.4556(3) 0.0399(19) Uani 1 1 d .
C30 C 0.3967(4) 0.9748(3) 0.4259(3) 0.0410(18) Uani 1 1 d .
H30A H 0.4250 1.0127 0.4354 0.062 Uiso 1 1 calc R
H30B H 0.3638 0.9705 0.4553 0.062 Uiso 1 1 calc R
H30C H 0.3763 0.9833 0.3889 0.062 Uiso 1 1 calc R
C17 C 0.5009(3) 0.5030(3) 0.4048(3) 0.0400(17) Uani 1 1 d .
H17A H 0.4797 0.4597 0.4125 0.060 Uiso 1 1 calc R
H17B H 0.5294 0.5143 0.4365 0.060 Uiso 1 1 calc R
H17C H 0.5256 0.4994 0.3695 0.060 Uiso 1 1 calc R
C48 C 0.4039(3) 0.8072(4) 0.1238(3) 0.0416(19) Uani 1 1 d .
H48A H 0.4124 0.7696 0.1501 0.062 Uiso 1 1 calc R
H48B H 0.4373 0.8417 0.1280 0.062 Uiso 1 1 calc R
H48C H 0.4036 0.7903 0.0846 0.062 Uiso 1 1 calc R
C79 C 1.0644(4) 0.8126(4) 0.5614(4) 0.051(2) Uani 1 1 d .
C13 C 0.5992(3) 0.6279(4) 0.3887(3) 0.0410(17) Uani 1 1 d .
H13A H 0.5986 0.6362 0.3475 0.062 Uiso 1 1 calc R
H13B H 0.6003 0.5790 0.3958 0.062 Uiso 1 1 calc R
H13C H 0.6372 0.6491 0.4054 0.062 Uiso 1 1 calc R
C63 C 0.7280(4) 0.8441(5) 0.4717(3) 0.056(2) Uani 1 1 d .
C83 C 0.8464(4) 0.6295(4) 0.6023(3) 0.047(2) Uani 1 1 d .
C22 C 0.2477(4) 0.5853(4) 0.1563(3) 0.0432(19) Uani 1 1 d .
H22A H 0.2485 0.6316 0.1410 0.065 Uiso 1 1 calc R
H22B H 0.2056 0.5759 0.1724 0.065 Uiso 1 1 calc R
H22C H 0.2565 0.5530 0.1256 0.065 Uiso 1 1 calc R
C71 C 0.8433(4) 0.6628(4) 0.2859(3) 0.046(2) Uani 1 1 d .
C28 C 0.4812(4) 0.9155(4) 0.3725(3) 0.0441(18) Uani 1 1 d .
H28A H 0.5069 0.9566 0.3773 0.066 Uiso 1 1 calc R
H28B H 0.4565 0.9185 0.3371 0.066 Uiso 1 1 calc R
H28C H 0.5093 0.8758 0.3710 0.066 Uiso 1 1 calc R
C50 C 0.3272(4) 0.8951(4) 0.0936(3) 0.049(2) Uani 1 1 d .
H50A H 0.3284 0.8759 0.0551 0.073 Uiso 1 1 calc R
H50B H 0.3603 0.9299 0.0974 0.073 Uiso 1 1 calc R
H50C H 0.2853 0.9154 0.1004 0.073 Uiso 1 1 calc R
C40 C 0.6383(4) 0.6549(4) 0.1824(4) 0.060(2) Uani 1 1 d .
H40A H 0.6579 0.6582 0.2203 0.090 Uiso 1 1 calc R
H40B H 0.6585 0.6875 0.1567 0.090 Uiso 1 1 calc R
H40C H 0.6442 0.6089 0.1675 0.090 Uiso 1 1 calc R
C87 C 0.7893(4) 0.5696(4) 0.5119(3) 0.052(2) Uani 1 1 d .
C29 C 0.4750(4) 0.9011(4) 0.4775(3) 0.060(3) Uani 1 1 d .
H29A H 0.4948 0.8561 0.4786 0.089 Uiso 1 1 calc R
H29B H 0.4469 0.9064 0.5106 0.089 Uiso 1 1 calc R
H29C H 0.5082 0.9360 0.4786 0.089 Uiso 1 1 calc R
C33 C 0.2743(4) 0.8480(4) 0.4277(4) 0.066(3) Uani 1 1 d .
H33A H 0.2387 0.8360 0.4526 0.099 Uiso 1 1 calc R
H33B H 0.2691 0.8251 0.3909 0.099 Uiso 1 1 calc R
H33C H 0.2747 0.8972 0.4217 0.099 Uiso 1 1 calc R
C75 C 1.0862(4) 0.6764(5) 0.5435(3) 0.052(2) Uani 1 1 d .
C20 C 0.3627(4) 0.5881(4) 0.1748(3) 0.049(2) Uani 1 1 d .
H20A H 0.3666 0.5567 0.1427 0.074 Uiso 1 1 calc R
H20B H 0.3969 0.5793 0.2025 0.074 Uiso 1 1 calc R
H20C H 0.3661 0.6349 0.1610 0.074 Uiso 1 1 calc R
C38 C 0.6043(4) 0.8212(4) 0.1487(4) 0.066(3) Uani 1 1 d .
H38A H 0.6276 0.8642 0.1469 0.099 Uiso 1 1 calc R
H38B H 0.5649 0.8249 0.1264 0.099 Uiso 1 1 calc R
H38C H 0.6309 0.7849 0.1329 0.099 Uiso 1 1 calc R
C67 C 0.9514(4) 0.5935(6) 0.3222(3) 0.068(3) Uani 1 1 d .
C80 C 1.1339(4) 0.8230(5) 0.5714(3) 0.061(3) Uani 1 1 d .
H80A H 1.1403 0.8636 0.5949 0.092 Uiso 1 1 calc R
H80B H 1.1555 0.8290 0.5348 0.092 Uiso 1 1 calc R
H80C H 1.1516 0.7834 0.5911 0.092 Uiso 1 1 calc R
C46 C 0.3300(4) 0.9868(4) 0.2042(4) 0.060(2) Uani 1 1 d .
H46A H 0.3094 1.0250 0.2236 0.090 Uiso 1 1 calc R
H46B H 0.3243 0.9916 0.1630 0.090 Uiso 1 1 calc R
H46C H 0.3756 0.9865 0.2134 0.090 Uiso 1 1 calc R
C77 C 1.0515(5) 0.6154(5) 0.5185(4) 0.082(4) Uani 1 1 d .
H77A H 1.0103 0.6099 0.5376 0.123 Uiso 1 1 calc R
H77B H 1.0773 0.5745 0.5243 0.123 Uiso 1 1 calc R
H77C H 1.0445 0.6225 0.4777 0.123 Uiso 1 1 calc R
C62 C 0.7643(4) 0.9304(4) 0.5824(3) 0.053(2) Uani 1 1 d .
H62A H 0.7612 0.8875 0.6033 0.079 Uiso 1 1 calc R
H62B H 0.7223 0.9427 0.5672 0.079 Uiso 1 1 calc R
H62C H 0.7794 0.9661 0.6081 0.079 Uiso 1 1 calc R
C82 C 1.0399(5) 0.8703(5) 0.5205(5) 0.078(3) Uani 1 1 d .
H82A H 0.9942 0.8644 0.5135 0.117 Uiso 1 1 calc R
H82B H 1.0629 0.8679 0.4843 0.117 Uiso 1 1 calc R
H82C H 1.0474 0.9146 0.5383 0.117 Uiso 1 1 calc R
C78 C 1.1502(4) 0.6802(6) 0.5107(5) 0.090(4) Uani 1 1 d .
H78A H 1.1417 0.6801 0.4696 0.135 Uiso 1 1 calc R
H78B H 1.1767 0.6410 0.5207 0.135 Uiso 1 1 calc R
H78C H 1.1727 0.7220 0.5211 0.135 Uiso 1 1 calc R
C25 C 0.1866(4) 0.6948(5) 0.2505(3) 0.058(2) Uani 1 1 d .
H25A H 0.1478 0.7053 0.2720 0.086 Uiso 1 1 calc R
H25B H 0.1749 0.6764 0.2132 0.086 Uiso 1 1 calc R
H25C H 0.2117 0.7363 0.2454 0.086 Uiso 1 1 calc R
C24 C 0.2384(4) 0.6707(6) 0.3427(3) 0.073(3) Uani 1 1 d .
H24A H 0.2573 0.7160 0.3400 0.110 Uiso 1 1 calc R
H24B H 0.2679 0.6404 0.3628 0.110 Uiso 1 1 calc R
H24C H 0.1982 0.6734 0.3636 0.110 Uiso 1 1 calc R
C26 C 0.1858(4) 0.5762(5) 0.2903(4) 0.075(3) Uani 1 1 d .
H26A H 0.1489 0.5853 0.3147 0.112 Uiso 1 1 calc R
H26B H 0.2125 0.5411 0.3079 0.112 Uiso 1 1 calc R
H26C H 0.1710 0.5605 0.2529 0.112 Uiso 1 1 calc R
C59 C 0.8099(4) 0.9226(5) 0.5347(5) 0.070(3) Uani 1 1 d .
C76 C 1.0969(5) 0.6632(5) 0.6071(4) 0.076(3) Uani 1 1 d .
H76A H 1.1243 0.6988 0.6230 0.114 Uiso 1 1 calc R
H76B H 1.1176 0.6190 0.6121 0.114 Uiso 1 1 calc R
H76C H 1.0558 0.6633 0.6267 0.114 Uiso 1 1 calc R
C36 C 0.6481(4) 0.7989(5) 0.2474(5) 0.078(3) Uani 1 1 d .
H36A H 0.6717 0.8418 0.2458 0.117 Uiso 1 1 calc R
H36B H 0.6748 0.7622 0.2327 0.117 Uiso 1 1 calc R
H36C H 0.6364 0.7892 0.2870 0.117 Uiso 1 1 calc R
C90 C 0.7843(5) 0.5025(4) 0.5444(3) 0.062(3) Uani 1 1 d .
H90A H 0.7670 0.5110 0.5825 0.093 Uiso 1 1 calc R
H90B H 0.8268 0.4820 0.5479 0.093 Uiso 1 1 calc R
H90C H 0.7560 0.4715 0.5237 0.093 Uiso 1 1 calc R
C6 C 0.9794(4) 0.8626(4) 0.3664(4) 0.054(2) Uani 1 1 d .
C41 C 0.5385(5) 0.6702(5) 0.1255(3) 0.065(3) Uani 1 1 d .
H41A H 0.5495 0.6278 0.1062 0.097 Uiso 1 1 calc R
H41B H 0.5557 0.7086 0.1039 0.097 Uiso 1 1 calc R
H41C H 0.4920 0.6744 0.1279 0.097 Uiso 1 1 calc R
C21 C 0.2960(5) 0.5054(4) 0.2274(3) 0.059(2) Uani 1 1 d .
H21A H 0.3089 0.4731 0.1978 0.089 Uiso 1 1 calc R
H21B H 0.2524 0.4952 0.2395 0.089 Uiso 1 1 calc R
H21C H 0.3250 0.5016 0.2601 0.089 Uiso 1 1 calc R
C57 C 1.0916(4) 0.9068(4) 0.3456(4) 0.062(3) Uani 1 1 d .
H57A H 1.0928 0.9197 0.3859 0.093 Uiso 1 1 calc R
H57B H 1.0774 0.9456 0.3227 0.093 Uiso 1 1 calc R
H57C H 1.1343 0.8929 0.3334 0.093 Uiso 1 1 calc R
C88 C 0.8142(6) 0.5513(6) 0.4522(3) 0.105(5) Uani 1 1 d .
H88A H 0.7884 0.5144 0.4363 0.157 Uiso 1 1 calc R
H88B H 0.8588 0.5368 0.4550 0.157 Uiso 1 1 calc R
H88C H 0.8112 0.5911 0.4273 0.157 Uiso 1 1 calc R
C69 C 0.9230(5) 0.5241(5) 0.3141(4) 0.074(3) Uani 1 1 d .
H69A H 0.9566 0.4898 0.3175 0.112 Uiso 1 1 calc R
H69B H 0.9033 0.5211 0.2762 0.112 Uiso 1 1 calc R
H69C H 0.8905 0.5161 0.3433 0.112 Uiso 1 1 calc R
C55 C 1.0450(5) 0.8475(5) 0.3374(4) 0.072(3) Uani 1 1 d .
C32 C 0.3405(6) 0.8530(4) 0.5161(3) 0.075(3) Uani 1 1 d .
H32A H 0.3061 0.8329 0.5385 0.112 Uiso 1 1 calc R
H32B H 0.3355 0.9025 0.5154 0.112 Uiso 1 1 calc R
H32C H 0.3817 0.8414 0.5333 0.112 Uiso 1 1 calc R
C56 C 1.0741(5) 0.7847(5) 0.3669(4) 0.080(3) Uani 1 1 d .
H56A H 1.1125 0.7705 0.3464 0.120 Uiso 1 1 calc R
H56B H 1.0429 0.7477 0.3668 0.120 Uiso 1 1 calc R
H56C H 1.0854 0.7961 0.4063 0.120 Uiso 1 1 calc R
C51 C 0.9403(4) 0.9206(6) 0.3448(5) 0.101(5) Uani 1 1 d .
C68 C 0.9916(5) 0.5899(5) 0.3756(4) 0.081(3) Uani 1 1 d .
H68A H 0.9643 0.5797 0.4083 0.122 Uiso 1 1 calc R
H68B H 1.0129 0.6336 0.3817 0.122 Uiso 1 1 calc R
H68C H 1.0237 0.5542 0.3714 0.122 Uiso 1 1 calc R
C86 C 0.7850(5) 0.6309(5) 0.6375(4) 0.080(3) Uani 1 1 d .
H86A H 0.7592 0.5908 0.6285 0.119 Uiso 1 1 calc R
H86B H 0.7607 0.6720 0.6284 0.119 Uiso 1 1 calc R
H86C H 0.7958 0.6308 0.6782 0.119 Uiso 1 1 calc R
C58 C 1.0395(7) 0.8346(7) 0.2708(4) 0.123(6) Uani 1 1 d .
H58A H 1.0182 0.8732 0.2526 0.184 Uiso 1 1 calc R
H58B H 1.0147 0.7932 0.2639 0.184 Uiso 1 1 calc R
H58C H 1.0823 0.8292 0.2547 0.184 Uiso 1 1 calc R
C61 C 0.8033(6) 0.9876(5) 0.4974(5) 0.100(4) Uani 1 1 d .
H61A H 0.7581 0.9986 0.4924 0.151 Uiso 1 1 calc R
H61B H 0.8226 0.9795 0.4600 0.151 Uiso 1 1 calc R
H61C H 0.8251 1.0255 0.5161 0.151 Uiso 1 1 calc R
C52 C 0.8707(5) 0.9036(6) 0.3442(4) 0.082(3) Uani 1 1 d .
H52A H 0.8473 0.9387 0.3232 0.124 Uiso 1 1 calc R
H52B H 0.8549 0.9013 0.3834 0.124 Uiso 1 1 calc R
H52C H 0.8643 0.8596 0.3255 0.124 Uiso 1 1 calc R
C70 C 0.9908(6) 0.6152(6) 0.2687(5) 0.109(5) Uani 1 1 d .
H70A H 1.0254 0.5826 0.2624 0.163 Uiso 1 1 calc R
H70B H 1.0089 0.6605 0.2750 0.163 Uiso 1 1 calc R
H70C H 0.9629 0.6162 0.2351 0.163 Uiso 1 1 calc R
C89 C 0.7228(4) 0.5991(7) 0.5073(6) 0.131(6) Uani 1 1 d .
H89A H 0.7079 0.6123 0.5452 0.197 Uiso 1 1 calc R
H89B H 0.6939 0.5649 0.4912 0.197 Uiso 1 1 calc R
H89C H 0.7236 0.6390 0.4824 0.197 Uiso 1 1 calc R
C84 C 0.8818(7) 0.6974(7) 0.6133(4) 0.123(6) Uani 1 1 d .
H84A H 0.8550 0.7353 0.6007 0.184 Uiso 1 1 calc R
H84B H 0.9220 0.6978 0.5921 0.184 Uiso 1 1 calc R
H84C H 0.8909 0.7020 0.6541 0.184 Uiso 1 1 calc R
C64 C 0.7321(5) 0.8012(8) 0.4178(4) 0.124(6) Uani 1 1 d .
H64A H 0.6891 0.7877 0.4059 0.186 Uiso 1 1 calc R
H64B H 0.7577 0.7607 0.4255 0.186 Uiso 1 1 calc R
H64C H 0.7522 0.8278 0.3875 0.186 Uiso 1 1 calc R
C81 C 1.0276(4) 0.8194(4) 0.6137(4) 0.075(3) Uani 1 1 d .
H81A H 1.0388 0.7826 0.6399 0.112 Uiso 1 1 calc R
H81B H 0.9819 0.8171 0.6047 0.112 Uiso 1 1 calc R
H81C H 1.0372 0.8631 0.6316 0.112 Uiso 1 1 calc R
C44 C 0.3018(6) 0.9191(5) 0.2890(3) 0.091(4) Uani 1 1 d .
H44A H 0.3459 0.9247 0.3022 0.136 Uiso 1 1 calc R
H44B H 0.2852 0.8756 0.3025 0.136 Uiso 1 1 calc R
H44C H 0.2755 0.9561 0.3041 0.136 Uiso 1 1 calc R
C85 C 0.8889(5) 0.5707(6) 0.6202(4) 0.101(5) Uani 1 1 d .
H85A H 0.9029 0.5774 0.6597 0.151 Uiso 1 1 calc R
H85B H 0.9262 0.5687 0.5952 0.151 Uiso 1 1 calc R
H85C H 0.8649 0.5282 0.6173 0.151 Uiso 1 1 calc R
C65 C 0.6928(8) 0.8020(11) 0.5184(6) 0.208(12) Uani 1 1 d .
H65A H 0.7160 0.8059 0.5546 0.312 Uiso 1 1 calc R
H65B H 0.6911 0.7543 0.5068 0.312 Uiso 1 1 calc R
H65C H 0.6494 0.8194 0.5230 0.312 Uiso 1 1 calc R
C74 C 0.8530(11) 0.7276(10) 0.2605(9) 0.264(15) Uani 1 1 d .
H74A H 0.8971 0.7311 0.2471 0.396 Uiso 1 1 calc R
H74B H 0.8449 0.7632 0.2887 0.396 Uiso 1 1 calc R
H74C H 0.8237 0.7332 0.2282 0.396 Uiso 1 1 calc R
C66 C 0.6941(8) 0.9046(9) 0.4544(7) 0.222(13) Uani 1 1 d .
H66A H 0.6726 0.9244 0.4875 0.333 Uiso 1 1 calc R
H66B H 0.6623 0.8929 0.4252 0.333 Uiso 1 1 calc R
H66C H 0.7243 0.9376 0.4388 0.333 Uiso 1 1 calc R
C54 C 0.9522(9) 0.9751(7) 0.3881(11) 0.265(16) Uani 1 1 d .
H54A H 0.9947 0.9692 0.4049 0.398 Uiso 1 1 calc R
H54B H 0.9200 0.9722 0.4182 0.398 Uiso 1 1 calc R
H54C H 0.9496 1.0196 0.3697 0.398 Uiso 1 1 calc R
C73 C 0.7820(6) 0.6661(9) 0.3157(5) 0.148(7) Uani 1 1 d .
H73A H 0.7875 0.6904 0.3518 0.222 Uiso 1 1 calc R
H73B H 0.7669 0.6199 0.3234 0.222 Uiso 1 1 calc R
H73C H 0.7508 0.6899 0.2919 0.222 Uiso 1 1 calc R
C53 C 0.9487(7) 0.9555(11) 0.2909(11) 0.263(16) Uani 1 1 d .
H53A H 0.9105 0.9825 0.2825 0.395 Uiso 1 1 calc R
H53B H 0.9552 0.9221 0.2606 0.395 Uiso 1 1 calc R
H53C H 0.9859 0.9854 0.2934 0.395 Uiso 1 1 calc R
C72 C 0.8364(9) 0.6121(11) 0.2397(7) 0.255(15) Uani 1 1 d .
H72A H 0.8128 0.6323 0.2077 0.382 Uiso 1 1 calc R
H72B H 0.8130 0.5726 0.2539 0.382 Uiso 1 1 calc R
H72C H 0.8787 0.5979 0.2267 0.382 Uiso 1 1 calc R
C60 C 0.8754(5) 0.9085(9) 0.5610(7) 0.179(9) Uani 1 1 d .
H60A H 0.8820 0.9383 0.5939 0.268 Uiso 1 1 calc R
H60B H 0.9086 0.9171 0.5326 0.268 Uiso 1 1 calc R
H60C H 0.8776 0.8610 0.5733 0.268 Uiso 1 1 calc R

loop_
_atom_site_aniso_label
_atom_site_aniso_U_11
_atom_site_aniso_U_22
_atom_site_aniso_U_33
_atom_site_aniso_U_23
_atom_site_aniso_U_13
_atom_site_aniso_U_12
U1 0.01325(10) 0.01726(12) 0.01127(9) 0.00084(8) -0.00085(7) 0.00246(8)
U2 0.01346(10) 0.01440(11) 0.01528(10) 0.00034(8) -0.00183(7) 0.00009(8)
N4 0.020(2) 0.033(3) 0.025(2) 0.013(2) 0.0009(19) 0.005(2)
N3 0.025(3) 0.024(3) 0.013(2) 0.003(2) -0.003(2) 0.009(2)
N1 0.022(3) 0.019(3) 0.018(2) 0.004(2) -0.004(2) -0.001(2)
N10 0.021(3) 0.023(3) 0.028(3) 0.001(2) 0.000(2) 0.000(2)
N5 0.023(3) 0.026(3) 0.016(2) 0.000(2) -0.005(2) 0.007(2)
N9 0.020(3) 0.069(4) 0.023(3) -0.002(3) -0.004(2) 0.004(3)
N2 0.025(3) 0.027(3) 0.024(3) 0.008(2) -0.008(2) -0.006(2)
N7 0.057(4) 0.024(3) 0.048(4) 0.012(3) 0.029(3) 0.016(3)
N8 0.038(3) 0.029(3) 0.014(2) -0.005(2) 0.001(2) -0.009(2)
C10 0.020(3) 0.025(3) 0.022(3) 0.004(2) 0.004(2) 0.007(2)
C4 0.018(3) 0.037(4) 0.021(3) 0.009(3) -0.001(2) 0.004(3)
C5 0.015(3) 0.022(3) 0.017(3) 0.001(2) 0.000(2) -0.003(2)
C35 0.021(4) 0.050(5) 0.045(4) 0.020(4) 0.003(3) 0.005(3)
C1 0.024(3) 0.022(3) 0.016(3) -0.002(2) -0.001(2) 0.007(2)
C43 0.037(4) 0.025(3) 0.021(3) -0.004(3) -0.006(3) 0.011(3)
C15 0.028(4) 0.022(3) 0.021(3) 0.007(2) -0.003(3) 0.003(3)
C9 0.024(3) 0.103(7) 0.020(3) -0.010(4) -0.004(3) 0.015(4)
N6 0.026(3) 0.041(4) 0.070(4) 0.023(3) 0.008(3) -0.004(3)
C47 0.022(3) 0.028(3) 0.015(3) 0.002(2) 0.001(2) 0.001(3)
C2 0.024(3) 0.027(3) 0.024(3) 0.014(3) -0.009(3) -0.004(3)
C3 0.035(4) 0.029(3) 0.017(3) 0.001(3) -0.005(3) 0.017(3)
C49 0.032(4) 0.045(4) 0.030(4) -0.012(3) 0.000(3) -0.010(3)
C39 0.023(4) 0.044(4) 0.027(3) 0.008(3) 0.002(3) 0.010(3)
C19 0.035(4) 0.027(4) 0.032(4) 0.001(3) -0.010(3) -0.011(3)
C11 0.025(3) 0.030(3) 0.023(3) 0.000(3) -0.007(3) 0.009(3)
C12 0.040(4) 0.031(4) 0.060(5) -0.006(3) -0.030(4) 0.002(3)
C37 0.043(5) 0.052(5) 0.047(5) -0.008(4) 0.004(4) -0.012(4)
C27 0.050(5) 0.030(4) 0.024(3) -0.011(3) -0.015(3) 0.013(3)
C42 0.047(5) 0.050(5) 0.048(5) -0.011(4) 0.000(4) -0.010(4)
C7 0.042(4) 0.033(4) 0.027(3) 0.004(3) 0.008(3) 0.018(3)
C16 0.038(4) 0.043(4) 0.041(4) 0.012(3) 0.010(3) -0.001(3)
C8 0.039(4) 0.047(4) 0.017(3) -0.003(3) 0.007(3) -0.014(3)
C45 0.027(4) 0.039(4) 0.063(5) -0.009(4) -0.001(3) 0.013(3)
C23 0.025(4) 0.072(5) 0.028(4) 0.018(4) -0.004(3) -0.007(4)
C14 0.045(5) 0.061(5) 0.026(4) -0.006(3) -0.009(3) -0.001(4)
C18 0.052(5) 0.024(3) 0.036(4) 0.007(3) -0.013(3) -0.010(3)
C34 0.058(5) 0.038(4) 0.025(3) 0.011(3) 0.013(3) 0.010(4)
C31 0.059(5) 0.037(4) 0.024(3) 0.007(3) 0.017(3) 0.019(4)
C30 0.056(5) 0.029(4) 0.037(4) 0.000(3) 0.003(4) 0.018(3)
C17 0.045(5) 0.025(4) 0.050(4) 0.007(3) -0.001(4) 0.009(3)
C48 0.027(4) 0.073(5) 0.025(4) -0.018(3) -0.001(3) 0.013(4)
C79 0.040(5) 0.050(5) 0.063(5) -0.011(4) -0.006(4) 0.001(4)
C13 0.029(4) 0.055(5) 0.039(4) -0.001(4) -0.005(3) 0.006(3)
C63 0.037(5) 0.079(6) 0.053(5) -0.041(5) 0.020(4) -0.023(4)
C83 0.066(6) 0.058(5) 0.017(3) -0.004(3) 0.010(3) -0.035(4)
C22 0.052(5) 0.045(4) 0.032(4) 0.007(3) -0.017(3) -0.008(4)
C71 0.074(6) 0.035(4) 0.027(4) 0.002(3) -0.024(4) -0.004(4)
C28 0.037(4) 0.033(4) 0.063(5) -0.012(4) -0.004(4) -0.002(3)
C50 0.076(6) 0.046(5) 0.024(4) 0.016(3) 0.011(4) 0.011(4)
C40 0.032(5) 0.057(5) 0.091(7) 0.013(5) 0.012(4) 0.017(4)
C87 0.053(5) 0.073(6) 0.029(4) 0.015(4) -0.006(4) -0.045(4)
C29 0.073(6) 0.046(5) 0.060(5) -0.034(4) -0.041(5) 0.032(4)
C33 0.053(6) 0.061(6) 0.085(6) 0.039(5) 0.042(5) 0.029(4)
C75 0.032(5) 0.075(6) 0.049(5) 0.013(4) -0.009(4) 0.009(4)
C20 0.042(5) 0.058(5) 0.048(5) -0.016(4) -0.004(4) 0.001(4)
C38 0.071(6) 0.049(5) 0.078(6) 0.022(5) 0.048(5) 0.013(4)
C67 0.027(4) 0.138(9) 0.039(5) -0.054(5) 0.002(4) -0.010(5)
C80 0.027(4) 0.106(8) 0.051(5) -0.014(5) -0.012(4) 0.008(5)
C46 0.048(5) 0.029(4) 0.103(7) -0.014(4) -0.001(5) -0.004(4)
C77 0.085(8) 0.098(8) 0.064(6) 0.005(6) 0.003(6) 0.062(7)
C62 0.067(6) 0.046(5) 0.045(5) -0.019(4) -0.007(4) 0.016(4)
C82 0.060(6) 0.046(5) 0.129(9) 0.020(6) -0.022(6) -0.007(5)
C78 0.047(6) 0.093(8) 0.129(9) 0.013(7) 0.034(6) 0.038(6)
C25 0.039(5) 0.086(7) 0.048(5) 0.018(5) 0.004(4) 0.015(4)
C24 0.044(5) 0.141(10) 0.035(5) 0.005(5) 0.003(4) 0.025(6)
C26 0.056(6) 0.101(8) 0.067(6) 0.035(6) 0.009(5) -0.034(6)
C59 0.043(5) 0.052(6) 0.115(8) -0.033(6) -0.008(5) 0.006(4)
C76 0.066(7) 0.088(7) 0.072(6) 0.047(6) -0.033(5) -0.018(5)
C36 0.045(6) 0.061(6) 0.127(9) 0.024(6) -0.041(6) -0.023(5)
C90 0.088(7) 0.047(5) 0.052(5) -0.006(4) 0.022(5) -0.036(5)
C6 0.030(4) 0.042(4) 0.090(6) 0.036(4) 0.024(4) 0.010(3)
C41 0.093(7) 0.071(6) 0.030(4) -0.008(4) -0.009(4) 0.051(5)
C21 0.083(7) 0.038(5) 0.056(5) 0.014(4) -0.037(5) -0.012(4)
C57 0.029(5) 0.051(5) 0.107(7) -0.005(5) 0.005(5) -0.012(4)
C88 0.164(12) 0.118(9) 0.033(5) -0.012(5) 0.011(6) -0.113(9)
C69 0.083(8) 0.058(6) 0.082(7) -0.019(5) 0.029(6) 0.008(5)
C55 0.059(6) 0.063(6) 0.096(8) 0.036(6) 0.005(5) -0.009(5)
C32 0.155(10) 0.041(5) 0.028(4) -0.001(4) 0.040(5) 0.025(6)
C56 0.074(7) 0.070(7) 0.097(8) 0.035(6) 0.027(6) 0.019(6)
C51 0.033(5) 0.130(10) 0.139(10) 0.116(9) 0.010(6) 0.000(6)
C68 0.071(7) 0.063(6) 0.109(8) -0.018(6) -0.026(6) 0.015(5)
C86 0.111(9) 0.076(7) 0.052(5) -0.022(5) 0.061(6) -0.040(6)
C58 0.186(15) 0.133(12) 0.050(6) 0.033(7) -0.015(8) -0.057(11)
C61 0.125(10) 0.040(6) 0.136(10) -0.010(6) 0.059(9) -0.007(6)
C52 0.062(7) 0.126(10) 0.060(6) -0.010(6) -0.020(5) 0.022(6)
C70 0.099(9) 0.093(8) 0.135(10) -0.055(8) 0.075(8) -0.052(7)
C89 0.032(6) 0.193(14) 0.169(12) 0.131(11) -0.044(7) -0.046(7)
C84 0.182(13) 0.156(12) 0.030(5) -0.035(6) 0.033(6) -0.127(11)
C64 0.083(8) 0.211(15) 0.078(7) -0.083(9) 0.046(6) -0.084(9)
C81 0.055(6) 0.039(5) 0.131(9) -0.013(5) 0.043(6) -0.004(4)
C44 0.158(11) 0.094(7) 0.019(4) -0.015(4) -0.016(5) 0.095(8)
C85 0.052(6) 0.166(12) 0.083(7) 0.092(8) -0.037(5) -0.040(7)
C65 0.177(16) 0.32(3) 0.126(12) -0.106(15) 0.103(12) -0.183(18)
C74 0.27(2) 0.199(19) 0.33(3) 0.23(2) -0.17(2) -0.119(18)
C66 0.211(18) 0.26(2) 0.193(16) -0.170(16) -0.165(15) 0.199(18)
C54 0.196(19) 0.084(10) 0.51(4) -0.164(18) -0.23(2) 0.088(12)
C73 0.064(8) 0.29(2) 0.086(9) 0.060(11) -0.050(7) -0.004(11)
C53 0.078(11) 0.26(2) 0.45(4) 0.28(3) 0.039(17) 0.055(13)
C72 0.196(18) 0.33(3) 0.236(19) -0.23(2) -0.179(17) 0.147(19)
C60 0.042(7) 0.246(19) 0.248(18) -0.166(16) -0.075(9) 0.071(10)

loop_
_atom_type_symbol
_atom_type_description
_atom_type_scat_dispersion_real
_atom_type_scat_dispersion_imag
_atom_type_scat_source
C C 0.0033 0.0016 'International Tables Vol C Tables 4.2.6.8 and 6.1.1.4'
H H 0.0000 0.0000 'International Tables Vol C Tables 4.2.6.8 and 6.1.1.4'
N N 0.0061 0.0033 'International Tables Vol C Tables 4.2.6.8 and 6.1.1.4'
U U -9.6767 9.6646 'International Tables Vol C Tables 4.2.6.8 and 6.1.1.4'

loop_
_geom_angle_atom_site_label_1
_geom_angle_atom_site_label_2
_geom_angle_atom_site_label_3
_geom_angle
N4 U1 N1 88.86(17)
N4 U1 N5 93.12(17)
N1 U1 N5 178.00(17)
N4 U1 N2 113.70(19)
N1 U1 N2 90.09(18)
N5 U1 N2 88.85(18)
N4 U1 N3 122.11(19)
N1 U1 N3 87.51(17)
N5 U1 N3 91.68(17)
N2 U1 N3 124.05(19)
N7 U2 N6 90.5(2)
N7 U2 N9 117.4(2)
N6 U2 N9 90.8(2)
N7 U2 N8 121.8(2)
N6 U2 N8 85.6(2)
N9 U2 N8 120.6(2)
N7 U2 N10 89.04(19)
N6 U2 N10 176.1(2)
N9 U2 N10 92.9(2)
N8 U2 N10 91.35(18)
C4 N4 U1 179.5(5)
C3 N3 U1 175.2(4)
C1 N1 U1 172.6(4)
C10 N10 U2 175.3(5)
C5 N5 U1 175.3(4)
C9 N9 U2 171.9(6)
C2 N2 U1 172.7(5)
C7 N7 U2 173.0(6)
C8 N8 U2 171.7(5)
N10 C10 C83 119.8(6)
N10 C10 C87 119.4(5)
C83 C10 C87 120.8(5)
N4 C4 C35 117.5(6)
N4 C4 C39 119.2(6)
C35 C4 C39 123.3(5)
N5 C5 C47 117.7(5)
N5 C5 C43 120.0(5)
C47 C5 C43 122.0(5)
C36 C35 C37 107.9(7)
C36 C35 C38 111.0(7)
C37 C35 C38 106.0(6)
C36 C35 C4 110.1(6)
C37 C35 C4 110.4(5)
C38 C35 C4 111.3(6)
N1 C1 C15 119.0(5)
N1 C1 C11 118.6(5)
C15 C1 C11 122.5(5)
C46 C43 C44 108.1(7)
C46 C43 C45 111.3(6)
C44 C43 C45 106.5(7)
C46 C43 C5 111.1(6)
C44 C43 C5 107.8(5)
C45 C43 C5 111.7(5)
C18 C15 C16 107.2(6)
C18 C15 C17 106.9(5)
C16 C15 C17 110.6(5)
C18 C15 C1 108.5(5)
C16 C15 C1 108.5(5)
C17 C15 C1 114.9(5)
N9 C9 C75 119.8(8)
N9 C9 C79 118.0(7)
C75 C9 C79 122.2(6)
C6 N6 U2 178.7(6)
C48 C47 C49 108.4(6)
C48 C47 C50 107.3(5)
C49 C47 C50 108.5(5)
C48 C47 C5 108.7(5)
C49 C47 C5 106.1(5)
C50 C47 C5 117.6(5)
N2 C2 C23 118.3(6)
N2 C2 C19 119.9(6)
C23 C2 C19 121.8(5)
N3 C3 C31 118.2(6)
N3 C3 C27 118.8(6)
C31 C3 C27 122.9(5)
C47 C49 H49A 109.5
C47 C49 H49B 109.5
H49A C49 H49B 109.5
C47 C49 H49C 109.5
H49A C49 H49C 109.5
H49B C49 H49C 109.5
C42 C39 C40 106.6(6)
C42 C39 C41 106.7(7)
C40 C39 C41 108.6(6)
C42 C39 C4 109.5(5)
C40 C39 C4 117.4(6)
C41 C39 C4 107.6(5)
C20 C19 C22 106.9(6)
C20 C19 C21 108.5(7)
C22 C19 C21 108.6(6)
C20 C19 C2 109.1(5)
C22 C19 C2 112.0(6)
C21 C19 C2 111.7(6)
C12 C11 C13 105.8(6)
C12 C11 C14 107.7(6)
C13 C11 C14 109.8(5)
C12 C11 C1 108.5(5)
C13 C11 C1 111.2(5)
C14 C11 C1 113.4(5)
C11 C12 H12A 109.5
C11 C12 H12B 109.5
H12A C12 H12B 109.5
C11 C12 H12C 109.5
H12A C12 H12C 109.5
H12B C12 H12C 109.5
C35 C37 H37A 109.5
C35 C37 H37B 109.5
H37A C37 H37B 109.5
C35 C37 H37C 109.5
H37A C37 H37C 109.5
H37B C37 H37C 109.5
C28 C27 C29 108.9(7)
C28 C27 C30 106.9(6)
C29 C27 C30 108.9(5)
C28 C27 C3 109.7(5)
C29 C27 C3 111.4(6)
C30 C27 C3 110.9(6)
C39 C42 H42A 109.5
C39 C42 H42B 109.5
H42A C42 H42B 109.5
C39 C42 H42C 109.5
H42A C42 H42C 109.5
H42B C42 H42C 109.5
N7 C7 C63 119.7(7)
N7 C7 C59 119.2(7)
C63 C7 C59 120.6(6)
C15 C16 H16A 109.5
C15 C16 H16B 109.5
H16A C16 H16B 109.5
C15 C16 H16C 109.5
H16A C16 H16C 109.5
H16B C16 H16C 109.5
N8 C8 C71 119.0(7)
N8 C8 C67 117.9(6)
C71 C8 C67 122.9(6)
C43 C45 H45A 109.5
C43 C45 H45B 109.5
H45A C45 H45B 109.5
C43 C45 H45C 109.5
H45A C45 H45C 109.5
H45B C45 H45C 109.5
C25 C23 C24 108.3(7)
C25 C23 C2 108.6(5)
C24 C23 C2 109.5(6)
C25 C23 C26 109.3(7)
C24 C23 C26 106.8(7)
C2 C23 C26 114.1(7)
C11 C14 H14A 109.5
C11 C14 H14B 109.5
H14A C14 H14B 109.5
C11 C14 H14C 109.5
H14A C14 H14C 109.5
H14B C14 H14C 109.5
C15 C18 H18A 109.5
C15 C18 H18B 109.5
H18A C18 H18B 109.5
C15 C18 H18C 109.5
H18A C18 H18C 109.5
H18B C18 H18C 109.5
C31 C34 H34A 109.5
C31 C34 H34B 109.5
H34A C34 H34B 109.5
C31 C34 H34C 109.5
H34A C34 H34C 109.5
H34B C34 H34C 109.5
C32 C31 C34 106.3(6)
C32 C31 C33 109.0(7)
C34 C31 C33 107.7(7)
C32 C31 C3 118.9(7)
C34 C31 C3 108.4(5)
C33 C31 C3 106.2(5)
C27 C30 H30A 109.5
C27 C30 H30B 109.5
H30A C30 H30B 109.5
C27 C30 H30C 109.5
H30A C30 H30C 109.5
H30B C30 H30C 109.5
C15 C17 H17A 109.5
C15 C17 H17B 109.5
H17A C17 H17B 109.5
C15 C17 H17C 109.5
H17A C17 H17C 109.5
H17B C17 H17C 109.5
C47 C48 H48A 109.5
C47 C48 H48B 109.5
H48A C48 H48B 109.5
C47 C48 H48C 109.5
H48A C48 H48C 109.5
H48B C48 H48C 109.5
C81 C79 C80 112.0(7)
C81 C79 C82 105.9(8)
C80 C79 C82 108.3(7)
C81 C79 C9 106.8(7)
C80 C79 C9 114.5(7)
C82 C79 C9 109.0(6)
C11 C13 H13A 109.5
C11 C13 H13B 109.5
H13A C13 H13B 109.5
C11 C13 H13C 109.5
H13A C13 H13C 109.5
H13B C13 H13C 109.5
C66 C63 C64 104.8(10)
C66 C63 C7 115.3(10)
C64 C63 C7 109.8(7)
C66 C63 C65 113.7(13)
C64 C63 C65 108.4(9)
C7 C63 C65 104.8(9)
C85 C83 C86 110.9(7)
C85 C83 C10 109.3(7)
C86 C83 C10 113.1(7)
C85 C83 C84 109.4(9)
C86 C83 C84 107.3(7)
C10 C83 C84 106.7(6)
C19 C22 H22A 109.5
C19 C22 H22B 109.5
H22A C22 H22B 109.5
C19 C22 H22C 109.5
H22A C22 H22C 109.5
H22B C22 H22C 109.5
C74 C71 C73 106.7(14)
C74 C71 C72 108.2(14)
C73 C71 C72 107.2(12)
C74 C71 C8 108.2(9)
C73 C71 C8 108.9(6)
C72 C71 C8 117.1(8)
C27 C28 H28A 109.5
C27 C28 H28B 109.5
H28A C28 H28B 109.5
C27 C28 H28C 109.5
H28A C28 H28C 109.5
H28B C28 H28C 109.5
C47 C50 H50A 109.5
C47 C50 H50B 109.5
H50A C50 H50B 109.5
C47 C50 H50C 109.5
H50A C50 H50C 109.5
H50B C50 H50C 109.5
C39 C40 H40A 109.5
C39 C40 H40B 109.5
H40A C40 H40B 109.5
C39 C40 H40C 109.5
H40A C40 H40C 109.5
H40B C40 H40C 109.5
C89 C87 C90 107.6(7)
C89 C87 C88 109.8(9)
C90 C87 C88 106.0(8)
C89 C87 C10 107.9(8)
C90 C87 C10 117.4(6)
C88 C87 C10 108.0(6)
C27 C29 H29A 109.5
C27 C29 H29B 109.5
H29A C29 H29B 109.5
C27 C29 H29C 109.5
H29A C29 H29C 109.5
H29B C29 H29C 109.5
C31 C33 H33A 109.5
C31 C33 H33B 109.5
H33A C33 H33B 109.5
C31 C33 H33C 109.5
H33A C33 H33C 109.5
H33B C33 H33C 109.5
C9 C75 C77 108.6(6)
C9 C75 C76 111.5(7)
C77 C75 C76 108.0(8)
C9 C75 C78 111.7(7)
C77 C75 C78 105.1(8)
C76 C75 C78 111.6(8)
C19 C20 H20A 109.5
C19 C20 H20B 109.5
H20A C20 H20B 109.5
C19 C20 H20C 109.5
H20A C20 H20C 109.5
H20B C20 H20C 109.5
C35 C38 H38A 109.5
C35 C38 H38B 109.5
H38A C38 H38B 109.5
C35 C38 H38C 109.5
H38A C38 H38C 109.5
H38B C38 H38C 109.5
C69 C67 C68 106.4(10)
C69 C67 C70 110.9(7)
C68 C67 C70 112.5(8)
C69 C67 C8 111.9(7)
C68 C67 C8 109.3(6)
C70 C67 C8 105.9(9)
C79 C80 H80A 109.5
C79 C80 H80B 109.5
H80A C80 H80B 109.5
C79 C80 H80C 109.5
H80A C80 H80C 109.5
H80B C80 H80C 109.5
C43 C46 H46A 109.5
C43 C46 H46B 109.5
H46A C46 H46B 109.5
C43 C46 H46C 109.5
H46A C46 H46C 109.5
H46B C46 H46C 109.5
C75 C77 H77A 109.5
C75 C77 H77B 109.5
H77A C77 H77B 109.5
C75 C77 H77C 109.5
H77A C77 H77C 109.5
H77B C77 H77C 109.5
C59 C62 H62A 109.5
C59 C62 H62B 109.5
H62A C62 H62B 109.5
C59 C62 H62C 109.5
H62A C62 H62C 109.5
H62B C62 H62C 109.5
C79 C82 H82A 109.5
C79 C82 H82B 109.5
H82A C82 H82B 109.5
C79 C82 H82C 109.5
H82A C82 H82C 109.5
H82B C82 H82C 109.5
C75 C78 H78A 109.5
C75 C78 H78B 109.5
H78A C78 H78B 109.5
C75 C78 H78C 109.5
H78A C78 H78C 109.5
H78B C78 H78C 109.5
C23 C25 H25A 109.5
C23 C25 H25B 109.5
H25A C25 H25B 109.5
C23 C25 H25C 109.5
H25A C25 H25C 109.5
H25B C25 H25C 109.5
C23 C24 H24A 109.5
C23 C24 H24B 109.5
H24A C24 H24B 109.5
C23 C24 H24C 109.5
H24A C24 H24C 109.5
H24B C24 H24C 109.5
C23 C26 H26A 109.5
C23 C26 H26B 109.5
H26A C26 H26B 109.5
C23 C26 H26C 109.5
H26A C26 H26C 109.5
H26B C26 H26C 109.5
C62 C59 C60 107.2(10)
C62 C59 C61 106.4(7)
C60 C59 C61 117.0(11)
C62 C59 C7 112.4(7)
C60 C59 C7 104.7(8)
C61 C59 C7 109.3(8)
C75 C76 H76A 109.5
C75 C76 H76B 109.5
H76A C76 H76B 109.5
C75 C76 H76C 109.5
H76A C76 H76C 109.5
H76B C76 H76C 109.5
C35 C36 H36A 109.5
C35 C36 H36B 109.5
H36A C36 H36B 109.5
C35 C36 H36C 109.5
H36A C36 H36C 109.5
H36B C36 H36C 109.5
C87 C90 H90A 109.5
C87 C90 H90B 109.5
H90A C90 H90B 109.5
C87 C90 H90C 109.5
H90A C90 H90C 109.5
H90B C90 H90C 109.5
N6 C6 C51 119.9(7)
N6 C6 C55 119.7(7)
C51 C6 C55 118.6(7)
C39 C41 H41A 109.5
C39 C41 H41B 109.5
H41A C41 H41B 109.5
C39 C41 H41C 109.5
H41A C41 H41C 109.5
H41B C41 H41C 109.5
C19 C21 H21A 109.5
C19 C21 H21B 109.5
H21A C21 H21B 109.5
C19 C21 H21C 109.5
H21A C21 H21C 109.5
H21B C21 H21C 109.5
C55 C57 H57A 109.5
C55 C57 H57B 109.5
H57A C57 H57B 109.5
C55 C57 H57C 109.5
H57A C57 H57C 109.5
H57B C57 H57C 109.5
C87 C88 H88A 109.5
C87 C88 H88B 109.5
H88A C88 H88B 109.5
C87 C88 H88C 109.5
H88A C88 H88C 109.5
H88B C88 H88C 109.5
C67 C69 H69A 109.5
C67 C69 H69B 109.5
H69A C69 H69B 109.5
C67 C69 H69C 109.5
H69A C69 H69C 109.5
H69B C69 H69C 109.5
C57 C55 C56 107.7(8)
C57 C55 C6 111.1(8)
C56 C55 C6 107.6(7)
C57 C55 C58 106.9(8)
C56 C55 C58 109.9(9)
C6 C55 C58 113.5(9)
C31 C32 H32A 109.5
C31 C32 H32B 109.5
H32A C32 H32B 109.5
C31 C32 H32C 109.5
H32A C32 H32C 109.5
H32B C32 H32C 109.5
C55 C56 H56A 109.5
C55 C56 H56B 109.5
H56A C56 H56B 109.5
C55 C56 H56C 109.5
H56A C56 H56C 109.5
H56B C56 H56C 109.5
C53 C51 C6 126.3(12)
C53 C51 C52 102.6(10)
C6 C51 C52 111.4(8)
C53 C51 C54 103.3(15)
C6 C51 C54 103.2(10)
C52 C51 C54 109.0(12)
C67 C68 H68A 109.5
C67 C68 H68B 109.5
H68A C68 H68B 109.5
C67 C68 H68C 109.5
H68A C68 H68C 109.5
H68B C68 H68C 109.5
C83 C86 H86A 109.5
C83 C86 H86B 109.5
H86A C86 H86B 109.5
C83 C86 H86C 109.5
H86A C86 H86C 109.5
H86B C86 H86C 109.5
C55 C58 H58A 109.5
C55 C58 H58B 109.5
H58A C58 H58B 109.5
C55 C58 H58C 109.5
H58A C58 H58C 109.5
H58B C58 H58C 109.5
C59 C61 H61A 109.5
C59 C61 H61B 109.5
H61A C61 H61B 109.5
C59 C61 H61C 109.5
H61A C61 H61C 109.5
H61B C61 H61C 109.5
C51 C52 H52A 109.5
C51 C52 H52B 109.5
H52A C52 H52B 109.5
C51 C52 H52C 109.5
H52A C52 H52C 109.5
H52B C52 H52C 109.5
C67 C70 H70A 109.5
C67 C70 H70B 109.5
H70A C70 H70B 109.5
C67 C70 H70C 109.5
H70A C70 H70C 109.5
H70B C70 H70C 109.5
C87 C89 H89A 109.5
C87 C89 H89B 109.5
H89A C89 H89B 109.5
C87 C89 H89C 109.5
H89A C89 H89C 109.5
H89B C89 H89C 109.5
C83 C84 H84A 109.5
C83 C84 H84B 109.5
H84A C84 H84B 109.5
C83 C84 H84C 109.5
H84A C84 H84C 109.5
H84B C84 H84C 109.5
C63 C64 H64A 109.5
C63 C64 H64B 109.5
H64A C64 H64B 109.5
C63 C64 H64C 109.5
H64A C64 H64C 109.5
H64B C64 H64C 109.5
C79 C81 H81A 109.5
C79 C81 H81B 109.5
H81A C81 H81B 109.5
C79 C81 H81C 109.5
H81A C81 H81C 109.5
H81B C81 H81C 109.5
C43 C44 H44A 109.5
C43 C44 H44B 109.5
H44A C44 H44B 109.5
C43 C44 H44C 109.5
H44A C44 H44C 109.5
H44B C44 H44C 109.5
C83 C85 H85A 109.5
C83 C85 H85B 109.5
H85A C85 H85B 109.5
C83 C85 H85C 109.5
H85A C85 H85C 109.5
H85B C85 H85C 109.5
C63 C65 H65A 109.5
C63 C65 H65B 109.5
H65A C65 H65B 109.5
C63 C65 H65C 109.5
H65A C65 H65C 109.5
H65B C65 H65C 109.5
C71 C74 H74A 109.5
C71 C74 H74B 109.5
H74A C74 H74B 109.5
C71 C74 H74C 109.5
H74A C74 H74C 109.5
H74B C74 H74C 109.5
C63 C66 H66A 109.5
C63 C66 H66B 109.5
H66A C66 H66B 109.5
C63 C66 H66C 109.5
H66A C66 H66C 109.5
H66B C66 H66C 109.5
C51 C54 H54A 109.5
C51 C54 H54B 109.5
H54A C54 H54B 109.5
C51 C54 H54C 109.5
H54A C54 H54C 109.5
H54B C54 H54C 109.5
C71 C73 H73A 109.5
C71 C73 H73B 109.5
H73A C73 H73B 109.5
C71 C73 H73C 109.5
H73A C73 H73C 109.5
H73B C73 H73C 109.5
C51 C53 H53A 109.5
C51 C53 H53B 109.5
H53A C53 H53B 109.5
C51 C53 H53C 109.5
H53A C53 H53C 109.5
H53B C53 H53C 109.5
C71 C72 H72A 109.5
C71 C72 H72B 109.5
H72A C72 H72B 109.5
C71 C72 H72C 109.5
H72A C72 H72C 109.5
H72B C72 H72C 109.5
C59 C60 H60A 109.5
C59 C60 H60B 109.5
H60A C60 H60B 109.5
C59 C60 H60C 109.5
H60A C60 H60C 109.5
H60B C60 H60C 109.5

loop_
_geom_bond_atom_site_label_1
_geom_bond_atom_site_label_2
_geom_bond_distance
U1 N4 2.173(5)
U1 N1 2.180(5)
U1 N5 2.181(5)
U1 N2 2.193(5)
U1 N3 2.208(4)
U2 N7 2.174(5)
U2 N6 2.176(5)
U2 N9 2.177(5)
U2 N8 2.180(5)
U2 N10 2.189(5)
N4 C4 1.274(7)
N3 C3 1.273(7)
N1 C1 1.257(7)
N10 C10 1.257(7)
N5 C5 1.264(7)
N9 C9 1.254(8)
N2 C2 1.261(7)
N7 C7 1.251(8)
N8 C8 1.265(7)
C10 C83 1.547(9)
C10 C87 1.562(9)
C4 C35 1.557(9)
C4 C39 1.563(9)
C5 C47 1.557(7)
C5 C43 1.561(8)
C35 C36 1.520(10)
C35 C37 1.539(10)
C35 C38 1.548(10)
C1 C15 1.556(8)
C1 C11 1.563(8)
C43 C46 1.521(10)
C43 C44 1.529(9)
C43 C45 1.536(9)
C15 C18 1.521(8)
C15 C16 1.536(8)
C15 C17 1.536(8)
C9 C75 1.510(11)
C9 C79 1.637(11)
N6 C6 1.263(8)
C47 C48 1.523(8)
C47 C49 1.524(8)
C47 C50 1.539(8)
C2 C23 1.566(9)
C2 C19 1.570(9)
C3 C31 1.552(9)
C3 C27 1.564(9)
C49 H49A 0.9800
C49 H49B 0.9800
C49 H49C 0.9800
C39 C42 1.511(10)
C39 C40 1.516(9)
C39 C41 1.559(9)
C19 C20 1.511(10)
C19 C22 1.539(9)
C19 C21 1.546(9)
C11 C12 1.527(9)
C11 C13 1.529(9)
C11 C14 1.538(8)
C12 H12A 0.9800
C12 H12B 0.9800
C12 H12C 0.9800
C37 H37A 0.9800
C37 H37B 0.9800
C37 H37C 0.9800
C27 C28 1.525(10)
C27 C29 1.529(9)
C27 C30 1.548(9)
C42 H42A 0.9800
C42 H42B 0.9800
C42 H42C 0.9800
C7 C63 1.524(11)
C7 C59 1.631(11)
C16 H16A 0.9800
C16 H16B 0.9800
C16 H16C 0.9800
C8 C71 1.547(10)
C8 C67 1.617(12)
C45 H45A 0.9800
C45 H45B 0.9800
C45 H45C 0.9800
C23 C25 1.513(10)
C23 C24 1.525(10)
C23 C26 1.574(11)
C14 H14A 0.9800
C14 H14B 0.9800
C14 H14C 0.9800
C18 H18A 0.9800
C18 H18B 0.9800
C18 H18C 0.9800
C34 C31 1.543(9)
C34 H34A 0.9800
C34 H34B 0.9800
C34 H34C 0.9800
C31 C32 1.519(9)
C31 C33 1.546(11)
C30 H30A 0.9800
C30 H30B 0.9800
C30 H30C 0.9800
C17 H17A 0.9800
C17 H17B 0.9800
C17 H17C 0.9800
C48 H48A 0.9800
C48 H48B 0.9800
C48 H48C 0.9800
C79 C81 1.459(11)
C79 C80 1.489(11)
C79 C82 1.572(12)
C13 H13A 0.9800
C13 H13B 0.9800
C13 H13C 0.9800
C63 C66 1.446(16)
C63 C64 1.523(11)
C63 C65 1.562(16)
C83 C85 1.521(13)
C83 C86 1.533(11)
C83 C84 1.552(11)
C22 H22A 0.9800
C22 H22B 0.9800
C22 H22C 0.9800
C71 C74 1.424(14)
C71 C73 1.466(14)
C71 C72 1.483(14)
C28 H28A 0.9800
C28 H28B 0.9800
C28 H28C 0.9800
C50 H50A 0.9800
C50 H50B 0.9800
C50 H50C 0.9800
C40 H40A 0.9800
C40 H40B 0.9800
C40 H40C 0.9800
C87 C89 1.514(14)
C87 C90 1.532(11)
C87 C88 1.540(11)
C29 H29A 0.9800
C29 H29B 0.9800
C29 H29C 0.9800
C33 H33A 0.9800
C33 H33B 0.9800
C33 H33C 0.9800
C75 C77 1.523(13)
C75 C76 1.530(11)
C75 C78 1.551(11)
C20 H20A 0.9800
C20 H20B 0.9800
C20 H20C 0.9800
C38 H38A 0.9800
C38 H38B 0.9800
C38 H38C 0.9800
C67 C69 1.504(13)
C67 C68 1.509(12)
C67 C70 1.567(12)
C80 H80A 0.9800
C80 H80B 0.9800
C80 H80C 0.9800
C46 H46A 0.9800
C46 H46B 0.9800
C46 H46C 0.9800
C77 H77A 0.9800
C77 H77B 0.9800
C77 H77C 0.9800
C62 C59 1.482(12)
C62 H62A 0.9800
C62 H62B 0.9800
C62 H62C 0.9800
C82 H82A 0.9800
C82 H82B 0.9800
C82 H82C 0.9800
C78 H78A 0.9800
C78 H78B 0.9800
C78 H78C 0.9800
C25 H25A 0.9800
C25 H25B 0.9800
C25 H25C 0.9800
C24 H24A 0.9800
C24 H24B 0.9800
C24 H24C 0.9800
C26 H26A 0.9800
C26 H26B 0.9800
C26 H26C 0.9800
C59 C60 1.528(13)
C59 C61 1.559(14)
C76 H76A 0.9800
C76 H76B 0.9800
C76 H76C 0.9800
C36 H36A 0.9800
C36 H36B 0.9800
C36 H36C 0.9800
C90 H90A 0.9800
C90 H90B 0.9800
C90 H90C 0.9800
C6 C51 1.493(12)
C6 C55 1.566(12)
C41 H41A 0.9800
C41 H41B 0.9800
C41 H41C 0.9800
C21 H21A 0.9800
C21 H21B 0.9800
C21 H21C 0.9800
C57 C55 1.534(12)
C57 H57A 0.9800
C57 H57B 0.9800
C57 H57C 0.9800
C88 H88A 0.9800
C88 H88B 0.9800
C88 H88C 0.9800
C69 H69A 0.9800
C69 H69B 0.9800
C69 H69C 0.9800
C55 C56 1.544(12)
C55 C58 1.587(14)
C32 H32A 0.9800
C32 H32B 0.9800
C32 H32C 0.9800
C56 H56A 0.9800
C56 H56B 0.9800
C56 H56C 0.9800
C51 C53 1.450(18)
C51 C52 1.499(13)
C51 C54 1.501(19)
C68 H68A 0.9800
C68 H68B 0.9800
C68 H68C 0.9800
C86 H86A 0.9800
C86 H86B 0.9800
C86 H86C 0.9800
C58 H58A 0.9800
C58 H58B 0.9800
C58 H58C 0.9800
C61 H61A 0.9800
C61 H61B 0.9800
C61 H61C 0.9800
C52 H52A 0.9800
C52 H52B 0.9800
C52 H52C 0.9800
C70 H70A 0.9800
C70 H70B 0.9800
C70 H70C 0.9800
C89 H89A 0.9800
C89 H89B 0.9800
C89 H89C 0.9800
C84 H84A 0.9800
C84 H84B 0.9800
C84 H84C 0.9800
C64 H64A 0.9800
C64 H64B 0.9800
C64 H64C 0.9800
C81 H81A 0.9800
C81 H81B 0.9800
C81 H81C 0.9800
C44 H44A 0.9800
C44 H44B 0.9800
C44 H44C 0.9800
C85 H85A 0.9800
C85 H85B 0.9800
C85 H85C 0.9800
C65 H65A 0.9800
C65 H65B 0.9800
C65 H65C 0.9800
C74 H74A 0.9800
C74 H74B 0.9800
C74 H74C 0.9800
C66 H66A 0.9800
C66 H66B 0.9800
C66 H66C 0.9800
C54 H54A 0.9800
C54 H54B 0.9800
C54 H54C 0.9800
C73 H73A 0.9800
C73 H73B 0.9800
C73 H73C 0.9800
C53 H53A 0.9800
C53 H53B 0.9800
C53 H53C 0.9800
C72 H72A 0.9800
C72 H72B 0.9800
C72 H72C 0.9800
C60 H60A 0.9800
C60 H60B 0.9800
C60 H60C 0.9800
